data_4089043
loop_
_publ_author_name
'Rottsch\"afer, Dennis'
'Sch\"urmann, Christian J.'
'Lamm, Jan-Hendrik'
'Paesch, Alexander N.'
'Neumann, Beate'
'Ghadwal, Rajendra S.'

_publ_section_title
;
 Abnormal-NHC Palladium(II) Complexes: Rational Synthesis, Structural
 Elucidation, and Catalytic Activity
;
_journal_issue 19
_journal_name_full Organometallics
_journal_page_first 3421
_journal_paper_doi 10.1021/acs.organomet.6b00662
_journal_volume 35
_journal_year 2016
_chemical_formula_moiety 'C66 H80 Cl2 N4 Pd, 4(C7 H8)'
_chemical_formula_sum 'C94 H112 Cl2 N4 Pd'
_chemical_formula_weight 1475.17
_space_group_crystal_system monoclinic
_space_group_IT_number 14
_space_group_name_Hall '-P 2yn'
_space_group_name_H-M_alt 'P 1 21/n 1'
_atom_sites_solution_hydrogens geom
_audit_creation_method SHELXL-2014/7
_cell_angle_alpha 90
_cell_angle_beta 99.25(2)
_cell_angle_gamma 90
_cell_formula_units_Z 2
_cell_length_a 16.581(2)
_cell_length_b 12.031(2)
_cell_length_c 20.983(3)
_cell_measurement_reflns_used 9869
_cell_measurement_temperature 100(2)
_cell_measurement_theta_max 25.2995
_cell_measurement_theta_min 2.2335
_cell_volume 4131.4(11)
_computing_cell_refinement 'SAINT V8.30C'
_computing_data_collection 'APEX2 v2012.2'
_computing_data_reduction 'SAINT V8.30C'
_computing_molecular_graphics 'XP Version 5.1'
_computing_publication_material 'XP Version 5.1'
_computing_structure_refinement 'SHELXL-2014/7 (Sheldrick, 2014)'
_computing_structure_solution 'SHELXT(G.M.Sheldrick,Acta Cryst.(2015)A71,3-8)'
_diffrn_ambient_temperature 100(2)
_diffrn_measured_fraction_theta_full 1.000
_diffrn_measured_fraction_theta_max 0.999
_diffrn_measurement_device_type 'Bruker Smart APEX II Quazar'
_diffrn_measurement_method 'omega scans'
_diffrn_radiation_type MoK\a
_diffrn_radiation_wavelength 0.71073
_diffrn_reflns_av_R_equivalents 0.0707
_diffrn_reflns_av_unetI/netI 0.0278
_diffrn_reflns_Laue_measured_fraction_full 1.000
_diffrn_reflns_Laue_measured_fraction_max 0.999
_diffrn_reflns_limit_h_max 19
_diffrn_reflns_limit_h_min -19
_diffrn_reflns_limit_k_max 14
_diffrn_reflns_limit_k_min -14
_diffrn_reflns_limit_l_max 25
_diffrn_reflns_limit_l_min -25
_diffrn_reflns_number 108043
_diffrn_reflns_point_group_measured_fraction_full 1.000
_diffrn_reflns_point_group_measured_fraction_max 0.999
_diffrn_reflns_theta_full 25.242
_diffrn_reflns_theta_max 25.380
_diffrn_reflns_theta_min 1.457
_diffrn_source 'INCOATEC Microsource'
_exptl_absorpt_coefficient_mu 0.336
_exptl_absorpt_correction_T_max 0.4288
_exptl_absorpt_correction_T_min 0.3755
_exptl_absorpt_correction_type multi-scan
_exptl_absorpt_process_details SADABS-2014/5
_exptl_crystal_colour colourless
_exptl_crystal_density_diffrn 1.186
_exptl_crystal_description plate
_exptl_crystal_F_000 1568
_exptl_crystal_size_max 0.190
_exptl_crystal_size_mid 0.140
_exptl_crystal_size_min 0.090
_refine_diff_density_max 1.428
_refine_diff_density_min -0.587
_refine_diff_density_rms 0.069
_refine_ls_extinction_method none
_refine_ls_goodness_of_fit_ref 1.041
_refine_ls_hydrogen_treatment constr
_refine_ls_matrix_type full
_refine_ls_number_parameters 593
_refine_ls_number_reflns 7593
_refine_ls_number_restraints 918
_refine_ls_restrained_S_all 1.019
_refine_ls_R_factor_all 0.0557
_refine_ls_R_factor_gt 0.0436
_refine_ls_shift/su_max 0.001
_refine_ls_shift/su_mean 0.000
_refine_ls_structure_factor_coef Fsqd
_refine_ls_weighting_details 'w=1/[\s^2^(Fo^2^)+(0.0588P)^2^+4.8748P] where P=(Fo^2^+2Fc^2^)/3'
_refine_ls_weighting_scheme calc
_refine_ls_wR_factor_gt 0.1093
_refine_ls_wR_factor_ref 0.1184
_reflns_Friedel_coverage 0.000
_reflns_number_gt 6226
_reflns_number_total 7593
_reflns_threshold_expression 'I > 2\s(I)'
_cod_data_source_file om6b00662_si_004.cif
_cod_data_source_block p21n_a
_cod_original_sg_symbol_H-M 'P 21/n'
_cod_database_code 4089043
_shelx_shelxl_version_number 2014/7
_shelx_space_group_comment
;
The symmetry employed for this shelxl refinement is uniquely defined
by the following loop, which should always be used as a source of
symmetry information in preference to the above space-group names.
They are only intended as comments.
;

loop_
_space_group_symop_operation_xyz
'x, y, z'
'-x+1/2, y+1/2, -z+1/2'
'-x, -y, -z'
'x-1/2, -y-1/2, z-1/2'

loop_
_atom_site_label
_atom_site_type_symbol
_atom_site_fract_x
_atom_site_fract_y
_atom_site_fract_z
_atom_site_U_iso_or_equiv
_atom_site_adp_type
_atom_site_occupancy
_atom_site_site_symmetry_order
_atom_site_calc_flag
_atom_site_refinement_flags_posn
_atom_site_refinement_flags_adp
_atom_site_refinement_flags_occupancy
_atom_site_disorder_assembly
_atom_site_disorder_group
Pd1 Pd 0.5000 0.5000 0.5000 0.02285(10) Uani 1 2 d S . P . .
Cl1 Cl 0.42402(5) 0.37863(6) 0.55227(3) 0.03910(19) Uani 1 1 d . . . . .
N1 N 0.51219(15) 0.21846(17) 0.38161(10) 0.0263(5) Uani 1 1 d . . . . .
C2 C 0.47701(17) 0.2874(2) 0.33490(12) 0.0242(6) Uani 1 1 d . . . . .
N3 N 0.46918(14) 0.38699(17) 0.36383(9) 0.0225(5) Uani 1 1 d . . . . .
C6 C 0.45046(17) 0.2603(2) 0.26614(12) 0.0261(6) Uani 1 1 d . . . . .
C5 C 0.52454(18) 0.2757(2) 0.43974(12) 0.0293(6) Uani 1 1 d . . . . .
H5 H 0.5477 0.2447 0.4802 0.035 Uiso 1 1 calc R U . . .
C4 C 0.49869(17) 0.3824(2) 0.43045(11) 0.0240(6) Uani 1 1 d . . . . .
C7 C 0.37921(18) 0.3070(2) 0.23214(13) 0.0289(6) Uani 1 1 d . . . . .
H7 H 0.3461 0.3534 0.2540 0.035 Uiso 1 1 calc R U . . .
C9 C 0.4040(2) 0.2175(3) 0.13481(13) 0.0395(8) Uani 1 1 d . . . . .
H9 H 0.3888 0.2042 0.0899 0.047 Uiso 1 1 calc R U . . .
C8 C 0.3564(2) 0.2862(2) 0.16677(13) 0.0356(7) Uani 1 1 d . . . . .
H8 H 0.3082 0.3189 0.1438 0.043 Uiso 1 1 calc R U . . .
C10 C 0.4732(2) 0.1686(2) 0.16802(13) 0.0361(7) Uani 1 1 d . . . . .
H10 H 0.5049 0.1203 0.1461 0.043 Uiso 1 1 calc R U . . .
C11 C 0.4971(2) 0.1894(2) 0.23352(13) 0.0318(6) Uani 1 1 d . . . . .
H11 H 0.5451 0.1556 0.2562 0.038 Uiso 1 1 calc R U . . .
C12 C 0.53955(17) 0.1044(2) 0.37717(12) 0.0244(6) Uani 1 1 d . . . . .
C13 C 0.62342(18) 0.0876(2) 0.37727(12) 0.0293(6) Uani 1 1 d . . . . .
C14 C 0.65038(19) -0.0222(2) 0.37868(14) 0.0329(6) Uani 1 1 d . . . . .
H14 H 0.7067 -0.0370 0.3789 0.039 Uiso 1 1 calc R U . . .
C15 C 0.59713(19) -0.1098(2) 0.37969(14) 0.0331(7) Uani 1 1 d . . . . .
H15 H 0.6171 -0.1839 0.3803 0.040 Uiso 1 1 calc R U . . .
C16 C 0.51498(18) -0.0909(2) 0.37983(13) 0.0295(6) Uani 1 1 d . . . . .
H16 H 0.4789 -0.1522 0.3801 0.035 Uiso 1 1 calc R U . . .
C17 C 0.48410(17) 0.0176(2) 0.37967(12) 0.0249(6) Uani 1 1 d . . . . .
C18 C 0.39438(18) 0.0374(2) 0.38392(13) 0.0315(6) Uani 1 1 d . . . . .
H18 H 0.3864 0.1185 0.3912 0.038 Uiso 1 1 calc R U . . .
C19 C 0.3399(2) 0.0037(3) 0.32109(16) 0.0427(8) Uani 1 1 d . . . . .
H19A H 0.3549 0.0471 0.2852 0.064 Uiso 1 1 calc R U . . .
H19B H 0.2826 0.0181 0.3247 0.064 Uiso 1 1 calc R U . . .
H19C H 0.3472 -0.0756 0.3131 0.064 Uiso 1 1 calc R U . . .
C20 C 0.3689(2) -0.0271(3) 0.44072(16) 0.0486(9) Uani 1 1 d . . . . .
H20A H 0.3747 -0.1071 0.4337 0.073 Uiso 1 1 calc R U . . .
H20B H 0.3118 -0.0102 0.4437 0.073 Uiso 1 1 calc R U . . .
H20C H 0.4039 -0.0053 0.4809 0.073 Uiso 1 1 calc R U . . .
C21 C 0.6840(2) 0.1829(3) 0.37782(15) 0.0415(8) Uani 1 1 d . . . . .
H21 H 0.6522 0.2537 0.3714 0.050 Uiso 1 1 calc R U . . .
C22 C 0.7343(2) 0.1724(3) 0.32294(18) 0.0560(10) Uani 1 1 d . . . . .
H22A H 0.6974 0.1693 0.2815 0.084 Uiso 1 1 calc R U . . .
H22B H 0.7671 0.1044 0.3288 0.084 Uiso 1 1 calc R U . . .
H22C H 0.7704 0.2369 0.3234 0.084 Uiso 1 1 calc R U . . .
C23 C 0.7396(2) 0.1892(4) 0.44311(18) 0.0610(11) Uani 1 1 d . . . . .
H23A H 0.7772 0.2521 0.4432 0.091 Uiso 1 1 calc R U . . .
H23B H 0.7709 0.1201 0.4508 0.091 Uiso 1 1 calc R U . . .
H23C H 0.7063 0.1996 0.4772 0.091 Uiso 1 1 calc R U . . .
C24 C 0.43832(16) 0.48737(19) 0.32978(12) 0.0216(5) Uani 1 1 d . . . . .
C25 C 0.36388(17) 0.5305(2) 0.34202(13) 0.0268(6) Uani 1 1 d . . . . .
C26 C 0.33426(19) 0.6259(2) 0.30764(14) 0.0361(7) Uani 1 1 d . . . . .
H26 H 0.2838 0.6573 0.3145 0.043 Uiso 1 1 calc R U . . .
C27 C 0.3772(2) 0.6748(2) 0.26406(15) 0.0407(7) Uani 1 1 d . . . . .
H27 H 0.3561 0.7392 0.2411 0.049 Uiso 1 1 calc R U . . .
C28 C 0.45048(19) 0.6309(2) 0.25366(13) 0.0337(7) Uani 1 1 d . . . . .
H28 H 0.4792 0.6658 0.2234 0.040 Uiso 1 1 calc R U . . .
C29 C 0.48385(17) 0.5364(2) 0.28648(12) 0.0254(6) Uani 1 1 d . . . . .
C30 C 0.56583(18) 0.4947(2) 0.27375(13) 0.0314(6) Uani 1 1 d . . . . .
H30 H 0.5803 0.4266 0.3004 0.038 Uiso 1 1 calc R U . . .
C31 C 0.6326(2) 0.5823(3) 0.29324(16) 0.0514(9) Uani 1 1 d . . . . .
H31A H 0.6198 0.6493 0.2671 0.077 Uiso 1 1 calc R U . . .
H31B H 0.6855 0.5526 0.2861 0.077 Uiso 1 1 calc R U . . .
H31C H 0.6352 0.6008 0.3390 0.077 Uiso 1 1 calc R U . . .
C32 C 0.5640(2) 0.4641(3) 0.20234(14) 0.0401(7) Uani 1 1 d . . . . .
H32A H 0.5557 0.5315 0.1759 0.060 Uiso 1 1 calc R U . . .
H32B H 0.5192 0.4119 0.1887 0.060 Uiso 1 1 calc R U . . .
H32C H 0.6160 0.4294 0.1970 0.060 Uiso 1 1 calc R U . . .
C33 C 0.31296(18) 0.4795(3) 0.38844(14) 0.0343(7) Uani 1 1 d . . . . .
H33 H 0.3441 0.4156 0.4107 0.041 Uiso 1 1 calc R U . . .
C34 C 0.2968(2) 0.5637(3) 0.44012(15) 0.0460(8) Uani 1 1 d . . . . .
H34A H 0.2623 0.6240 0.4196 0.069 Uiso 1 1 calc R U . . .
H34B H 0.3489 0.5943 0.4617 0.069 Uiso 1 1 calc R U . . .
H34C H 0.2690 0.5263 0.4720 0.069 Uiso 1 1 calc R U . . .
C35 C 0.2316(2) 0.4356(3) 0.35275(16) 0.0502(9) Uani 1 1 d . . . . .
H35A H 0.2419 0.3764 0.3230 0.075 Uiso 1 1 calc R U . . .
H35B H 0.2015 0.4962 0.3283 0.075 Uiso 1 1 calc R U . . .
H35C H 0.1992 0.4060 0.3841 0.075 Uiso 1 1 calc R U . . .
C1T C 0.1800(3) 0.1846(4) 0.5367(2) 0.0457(10) Uani 0.756(4) 1 d D U P A 1
C2T C 0.1251(3) 0.0965(4) 0.5292(2) 0.0545(12) Uani 0.756(4) 1 d D U P A 1
H2T H 0.0998 0.0735 0.5645 0.065 Uiso 0.756(4) 1 calc R U P A 1
C3T C 0.1068(3) 0.0412(4) 0.4698(2) 0.0544(12) Uani 0.756(4) 1 d D U P A 1
H3T H 0.0712 -0.0211 0.4655 0.065 Uiso 0.756(4) 1 calc R U P A 1
C4T C 0.1406(3) 0.0773(4) 0.4178(2) 0.0501(11) Uani 0.756(4) 1 d D U P A 1
H4T H 0.1256 0.0432 0.3768 0.060 Uiso 0.756(4) 1 calc R U P A 1
C5T C 0.1960(3) 0.1628(4) 0.4254(2) 0.0501(11) Uani 0.756(4) 1 d D U P A 1
H5T H 0.2210 0.1858 0.3899 0.060 Uiso 0.756(4) 1 calc R U P A 1
C6T C 0.2157(3) 0.2159(4) 0.4845(2) 0.0461(11) Uani 0.756(4) 1 d D U P A 1
H6T H 0.2544 0.2747 0.4891 0.055 Uiso 0.756(4) 1 calc R U P A 1
C7T C 0.1976(3) 0.2457(4) 0.5996(3) 0.0520(12) Uani 0.756(4) 1 d D U P A 1
H7TA H 0.1669 0.2117 0.6307 0.078 Uiso 0.756(4) 1 calc R U P A 1
H7TB H 0.2562 0.2419 0.6163 0.078 Uiso 0.756(4) 1 calc R U P A 1
H7TC H 0.1812 0.3237 0.5929 0.078 Uiso 0.756(4) 1 calc R U P A 1
C1W C 0.1172(8) 0.1302(11) 0.4854(6) 0.0555(18) Uani 0.244(4) 1 d D U P A 2
C2W C 0.0989(8) 0.1642(11) 0.5442(6) 0.054(2) Uani 0.244(4) 1 d D U P A 2
H2W H 0.0510 0.1371 0.5584 0.065 Uiso 0.244(4) 1 calc R U P A 2
C3W C 0.1499(8) 0.2378(11) 0.5830(7) 0.056(3) Uani 0.244(4) 1 d D U P A 2
H3W H 0.1365 0.2624 0.6230 0.068 Uiso 0.244(4) 1 calc R U P A 2
C4W C 0.2207(8) 0.2747(11) 0.5622(7) 0.049(2) Uani 0.244(4) 1 d D U P A 2
H4W H 0.2575 0.3222 0.5889 0.059 Uiso 0.244(4) 1 calc R U P A 2
C5W C 0.2370(10) 0.2428(14) 0.5035(7) 0.049(2) Uani 0.244(4) 1 d D U P A 2
H5W H 0.2848 0.2697 0.4890 0.059 Uiso 0.244(4) 1 calc R U P A 2
C6W C 0.1861(8) 0.1728(13) 0.4651(8) 0.054(2) Uani 0.244(4) 1 d D U P A 2
H6W H 0.1981 0.1530 0.4238 0.064 Uiso 0.244(4) 1 calc R U P A 2
C7W C 0.0621(12) 0.0520(16) 0.4439(9) 0.077(4) Uani 0.244(4) 1 d D U P A 2
H7WA H 0.0168 0.0306 0.4660 0.115 Uiso 0.244(4) 1 calc R U P A 2
H7WB H 0.0405 0.0885 0.4029 0.115 Uiso 0.244(4) 1 calc R U P A 2
H7WC H 0.0929 -0.0145 0.4354 0.115 Uiso 0.244(4) 1 calc R U P A 2
C1U C 0.0459(4) 0.6252(4) 0.5818(2) 0.0458(12) Uani 0.705(6) 1 d D U P B 1
C2U C 0.0153(4) 0.6465(5) 0.6377(3) 0.0541(13) Uani 0.705(6) 1 d D U P B 1
H2U H -0.0359 0.6829 0.6353 0.065 Uiso 0.705(6) 1 calc R U P B 1
C3U C 0.0577(6) 0.6161(7) 0.6974(3) 0.0604(16) Uani 0.705(6) 1 d D U P B 1
H3U H 0.0365 0.6316 0.7359 0.072 Uiso 0.705(6) 1 calc R U P B 1
C4U C 0.1315(7) 0.5628(12) 0.6992(4) 0.0662(17) Uani 0.705(6) 1 d D U P B 1
H4U H 0.1631 0.5447 0.7397 0.079 Uiso 0.705(6) 1 calc R U P B 1
C5U C 0.1604(5) 0.5349(6) 0.6429(3) 0.0660(16) Uani 0.705(6) 1 d D U P B 1
H5U H 0.2096 0.4937 0.6447 0.079 Uiso 0.705(6) 1 calc R U P B 1
C6U C 0.1175(4) 0.5673(4) 0.5849(3) 0.0507(13) Uani 0.705(6) 1 d D U P B 1
H6U H 0.1375 0.5495 0.5462 0.061 Uiso 0.705(6) 1 calc R U P B 1
C7U C -0.0002(5) 0.6626(7) 0.5198(3) 0.091(2) Uani 0.705(6) 1 d D U P B 1
H7UA H -0.0494 0.7024 0.5275 0.137 Uiso 0.705(6) 1 calc R U P B 1
H7UB H 0.0340 0.7124 0.4986 0.137 Uiso 0.705(6) 1 calc R U P B 1
H7UC H -0.0160 0.5981 0.4921 0.137 Uiso 0.705(6) 1 calc R U P B 1
C1V C 0.0748(10) 0.5794(13) 0.5765(6) 0.060(2) Uani 0.295(6) 1 d D U P B 2
C2V C 0.0019(9) 0.6204(10) 0.5902(6) 0.060(2) Uani 0.295(6) 1 d D U P B 2
H2V H -0.0405 0.6425 0.5566 0.072 Uiso 0.295(6) 1 calc R U P B 2
C3V C -0.0076(10) 0.6284(12) 0.6555(7) 0.061(2) Uani 0.295(6) 1 d D U P B 2
H3V H -0.0573 0.6573 0.6657 0.073 Uiso 0.295(6) 1 calc R U P B 2
C4V C 0.0526(13) 0.596(2) 0.7052(8) 0.064(2) Uani 0.295(6) 1 d D U P B 2
H4V H 0.0441 0.6027 0.7488 0.077 Uiso 0.295(6) 1 calc R U P B 2
C5V C 0.1249(15) 0.554(3) 0.6912(8) 0.065(2) Uani 0.295(6) 1 d D U P B 2
H5V H 0.1659 0.5261 0.7241 0.078 Uiso 0.295(6) 1 calc R U P B 2
C6V C 0.1348(10) 0.5549(14) 0.6278(7) 0.058(2) Uani 0.295(6) 1 d D U P B 2
H6V H 0.1875 0.5370 0.6184 0.070 Uiso 0.295(6) 1 calc R U P B 2
C7V C 0.0993(9) 0.5570(13) 0.5134(6) 0.070(3) Uani 0.295(6) 1 d D U P B 2
H7VA H 0.0542 0.5760 0.4789 0.106 Uiso 0.295(6) 1 calc R U P B 2
H7VB H 0.1473 0.6020 0.5088 0.106 Uiso 0.295(6) 1 calc R U P B 2
H7VC H 0.1127 0.4780 0.5104 0.106 Uiso 0.295(6) 1 calc R U P B 2

loop_
_atom_site_aniso_label
_atom_site_aniso_U_11
_atom_site_aniso_U_22
_atom_site_aniso_U_33
_atom_site_aniso_U_23
_atom_site_aniso_U_13
_atom_site_aniso_U_12
Pd1 0.04050(18) 0.01166(14) 0.01421(14) -0.00129(10) -0.00220(11) 0.00196(12)
Cl1 0.0676(5) 0.0245(3) 0.0254(3) -0.0025(3) 0.0078(3) -0.0098(3)
N1 0.0453(14) 0.0135(11) 0.0184(10) -0.0012(8) -0.0001(10) 0.0041(9)
C2 0.0380(15) 0.0152(12) 0.0187(12) -0.0004(10) 0.0016(11) -0.0009(11)
N3 0.0356(12) 0.0131(10) 0.0173(10) -0.0010(8) -0.0002(9) 0.0010(9)
C6 0.0418(16) 0.0161(12) 0.0196(12) -0.0022(10) 0.0029(11) -0.0060(11)
C5 0.0520(18) 0.0171(13) 0.0163(12) -0.0017(10) -0.0017(12) 0.0046(12)
C4 0.0360(15) 0.0161(12) 0.0176(12) 0.0007(10) -0.0020(11) 0.0015(11)
C7 0.0397(16) 0.0201(13) 0.0251(13) -0.0018(11) 0.0001(12) -0.0067(12)
C9 0.062(2) 0.0361(17) 0.0178(13) -0.0055(12) -0.0006(13) -0.0160(15)
C8 0.0453(18) 0.0318(16) 0.0256(14) -0.0018(12) -0.0065(13) -0.0111(13)
C10 0.059(2) 0.0262(15) 0.0233(14) -0.0065(12) 0.0085(13) -0.0061(14)
C11 0.0525(18) 0.0198(13) 0.0227(13) -0.0023(11) 0.0047(12) -0.0021(12)
C12 0.0411(16) 0.0133(12) 0.0177(12) -0.0013(9) 0.0015(11) 0.0035(11)
C13 0.0436(17) 0.0224(14) 0.0222(13) -0.0011(11) 0.0063(12) -0.0016(12)
C14 0.0361(16) 0.0275(15) 0.0365(16) 0.0008(12) 0.0099(13) 0.0042(12)
C15 0.0468(18) 0.0170(13) 0.0364(15) 0.0019(11) 0.0092(13) 0.0100(12)
C16 0.0415(17) 0.0146(13) 0.0324(15) -0.0028(11) 0.0060(12) -0.0028(11)
C17 0.0345(15) 0.0193(13) 0.0198(12) -0.0033(10) 0.0007(11) 0.0026(11)
C18 0.0339(16) 0.0274(14) 0.0311(15) -0.0031(12) -0.0014(12) 0.0023(12)
C19 0.0388(17) 0.049(2) 0.0361(17) -0.0038(14) -0.0060(13) -0.0011(15)
C20 0.0409(19) 0.066(2) 0.0407(18) 0.0118(16) 0.0110(15) 0.0116(17)
C21 0.053(2) 0.0345(17) 0.0401(17) -0.0060(14) 0.0177(15) -0.0145(15)
C22 0.064(2) 0.055(2) 0.057(2) -0.0090(18) 0.0315(19) -0.0239(19)
C23 0.059(2) 0.069(3) 0.055(2) -0.0137(19) 0.0088(18) -0.034(2)
C24 0.0310(14) 0.0146(12) 0.0166(11) -0.0015(9) -0.0041(10) -0.0004(10)
C25 0.0308(15) 0.0236(13) 0.0227(13) -0.0052(10) -0.0054(11) 0.0006(11)
C26 0.0359(16) 0.0315(16) 0.0370(16) -0.0006(13) -0.0058(13) 0.0112(13)
C27 0.053(2) 0.0235(15) 0.0405(17) 0.0098(13) -0.0064(15) 0.0080(14)
C28 0.0498(19) 0.0208(14) 0.0286(14) 0.0066(11) 0.0006(13) -0.0061(13)
C29 0.0376(15) 0.0162(12) 0.0202(12) -0.0020(10) -0.0020(11) -0.0041(11)
C30 0.0387(16) 0.0321(15) 0.0243(14) -0.0006(11) 0.0078(12) -0.0013(13)
C31 0.0389(18) 0.075(3) 0.0424(18) -0.0225(18) 0.0133(15) -0.0143(18)
C32 0.056(2) 0.0359(16) 0.0302(16) -0.0063(13) 0.0132(14) -0.0108(15)
C33 0.0331(15) 0.0437(18) 0.0253(14) -0.0028(12) 0.0021(12) -0.0021(13)
C34 0.0429(19) 0.063(2) 0.0313(16) -0.0099(15) 0.0028(14) 0.0149(17)
C35 0.0441(19) 0.071(3) 0.0350(17) -0.0045(17) 0.0052(15) -0.0197(18)
C1T 0.041(2) 0.039(2) 0.053(2) 0.0042(17) -0.0037(17) 0.0015(17)
C2T 0.057(3) 0.051(3) 0.051(2) 0.008(2) -0.003(2) -0.011(2)
C3T 0.051(3) 0.053(3) 0.054(3) 0.002(2) -0.007(2) -0.007(2)
C4T 0.050(2) 0.048(2) 0.050(2) 0.0001(19) -0.0015(19) 0.0064(19)
C5T 0.049(2) 0.044(2) 0.057(3) 0.000(2) 0.008(2) 0.0097(18)
C6T 0.043(3) 0.035(3) 0.060(3) 0.0019(19) 0.004(2) 0.0013(19)
C7T 0.048(3) 0.044(3) 0.060(3) -0.004(2) -0.004(2) 0.003(2)
C1W 0.056(3) 0.048(3) 0.059(3) 0.007(3) -0.002(3) -0.004(3)
C2W 0.053(4) 0.046(4) 0.060(4) 0.013(4) 0.001(4) -0.006(4)
C3W 0.050(5) 0.052(5) 0.063(5) 0.012(4) -0.002(4) -0.003(4)
C4W 0.045(4) 0.037(4) 0.061(4) 0.007(4) 0.000(4) 0.002(4)
C5W 0.046(4) 0.039(4) 0.059(4) 0.007(4) -0.002(4) 0.004(4)
C6W 0.053(4) 0.048(4) 0.057(4) 0.004(4) -0.001(3) 0.000(3)
C7W 0.075(7) 0.077(7) 0.074(7) -0.003(6) -0.003(6) -0.019(6)
C1U 0.067(3) 0.030(2) 0.042(2) -0.0002(18) 0.015(2) 0.008(2)
C2U 0.084(3) 0.037(3) 0.046(3) -0.002(2) 0.023(2) 0.000(2)
C3U 0.106(3) 0.031(3) 0.045(3) -0.002(2) 0.014(2) -0.011(3)
C4U 0.106(4) 0.037(3) 0.051(3) 0.000(3) 0.000(3) -0.003(3)
C5U 0.090(4) 0.045(3) 0.057(3) -0.001(2) -0.004(3) 0.012(3)
C6U 0.061(3) 0.038(2) 0.053(3) 0.000(2) 0.007(2) 0.010(2)
C7U 0.125(6) 0.088(5) 0.054(3) 0.000(3) -0.008(3) 0.034(4)
C1V 0.082(4) 0.043(4) 0.052(3) 0.007(3) 0.009(3) -0.004(4)
C2V 0.083(5) 0.039(4) 0.056(4) 0.006(4) 0.009(4) -0.005(4)
C3V 0.092(5) 0.033(4) 0.058(4) -0.004(4) 0.011(4) -0.005(4)
C4V 0.100(4) 0.040(5) 0.052(4) -0.004(4) 0.010(3) -0.008(4)
C5V 0.099(4) 0.041(4) 0.052(4) 0.001(4) 0.004(4) -0.006(4)
C6V 0.083(4) 0.040(4) 0.050(4) 0.004(3) 0.006(3) -0.002(4)
C7V 0.084(7) 0.071(7) 0.058(5) 0.006(5) 0.016(5) -0.024(6)

loop_
_atom_type_symbol
_atom_type_description
_atom_type_scat_dispersion_real
_atom_type_scat_dispersion_imag
_atom_type_scat_source
C C 0.0033 0.0016 'International Tables Vol C Tables 4.2.6.8 and 6.1.1.4'
H H 0.0000 0.0000 'International Tables Vol C Tables 4.2.6.8 and 6.1.1.4'
N N 0.0061 0.0033 'International Tables Vol C Tables 4.2.6.8 and 6.1.1.4'
Cl Cl 0.1484 0.1585 'International Tables Vol C Tables 4.2.6.8 and 6.1.1.4'
Pd Pd -0.9988 1.0072 'International Tables Vol C Tables 4.2.6.8 and 6.1.1.4'

loop_
_geom_angle_atom_site_label_1
_geom_angle_atom_site_label_2
_geom_angle_atom_site_label_3
_geom_angle
_geom_angle_site_symmetry_1
_geom_angle_site_symmetry_3
C4 Pd1 C4 180.0 . 3_666
C4 Pd1 Cl1 87.54(8) . .
C4 Pd1 Cl1 92.46(8) 3_666 .
C4 Pd1 Cl1 92.46(8) . 3_666
C4 Pd1 Cl1 87.54(8) 3_666 3_666
Cl1 Pd1 Cl1 180.00(3) . 3_666
C2 N1 C5 108.7(2) . .
C2 N1 C12 129.8(2) . .
C5 N1 C12 121.4(2) . .
N1 C2 N3 106.3(2) . .
N1 C2 C6 127.1(2) . .
N3 C2 C6 126.7(2) . .
C2 N3 C4 111.5(2) . .
C2 N3 C24 124.4(2) . .
C4 N3 C24 124.1(2) . .
C7 C6 C11 118.9(2) . .
C7 C6 C2 120.4(2) . .
C11 C6 C2 120.7(2) . .
C4 C5 N1 110.1(2) . .
C4 C5 H5 124.9 . .
N1 C5 H5 124.9 . .
C5 C4 N3 103.4(2) . .
C5 C4 Pd1 126.10(19) . .
N3 C4 Pd1 130.46(18) . .
C8 C7 C6 120.5(3) . .
C8 C7 H7 119.8 . .
C6 C7 H7 119.8 . .
C10 C9 C8 120.2(3) . .
C10 C9 H9 119.9 . .
C8 C9 H9 119.9 . .
C7 C8 C9 120.0(3) . .
C7 C8 H8 120.0 . .
C9 C8 H8 120.0 . .
C9 C10 C11 120.4(3) . .
C9 C10 H10 119.8 . .
C11 C10 H10 119.8 . .
C10 C11 C6 120.0(3) . .
C10 C11 H11 120.0 . .
C6 C11 H11 120.0 . .
C17 C12 C13 123.3(2) . .
C17 C12 N1 119.3(2) . .
C13 C12 N1 117.1(2) . .
C14 C13 C12 116.8(3) . .
C14 C13 C21 120.3(3) . .
C12 C13 C21 122.9(3) . .
C15 C14 C13 121.4(3) . .
C15 C14 H14 119.3 . .
C13 C14 H14 119.3 . .
C14 C15 C16 120.6(3) . .
C14 C15 H15 119.7 . .
C16 C15 H15 119.7 . .
C15 C16 C17 120.9(3) . .
C15 C16 H16 119.6 . .
C17 C16 H16 119.6 . .
C12 C17 C16 116.9(3) . .
C12 C17 C18 122.7(2) . .
C16 C17 C18 120.3(2) . .
C17 C18 C19 110.8(2) . .
C17 C18 C20 111.1(2) . .
C19 C18 C20 109.7(3) . .
C17 C18 H18 108.4 . .
C19 C18 H18 108.4 . .
C20 C18 H18 108.4 . .
C18 C19 H19A 109.5 . .
C18 C19 H19B 109.5 . .
H19A C19 H19B 109.5 . .
C18 C19 H19C 109.5 . .
H19A C19 H19C 109.5 . .
H19B C19 H19C 109.5 . .
C18 C20 H20A 109.5 . .
C18 C20 H20B 109.5 . .
H20A C20 H20B 109.5 . .
C18 C20 H20C 109.5 . .
H20A C20 H20C 109.5 . .
H20B C20 H20C 109.5 . .
C13 C21 C23 110.3(3) . .
C13 C21 C22 111.7(3) . .
C23 C21 C22 110.9(3) . .
C13 C21 H21 107.9 . .
C23 C21 H21 107.9 . .
C22 C21 H21 107.9 . .
C21 C22 H22A 109.5 . .
C21 C22 H22B 109.5 . .
H22A C22 H22B 109.5 . .
C21 C22 H22C 109.5 . .
H22A C22 H22C 109.5 . .
H22B C22 H22C 109.5 . .
C21 C23 H23A 109.5 . .
C21 C23 H23B 109.5 . .
H23A C23 H23B 109.5 . .
C21 C23 H23C 109.5 . .
H23A C23 H23C 109.5 . .
H23B C23 H23C 109.5 . .
C25 C24 C29 123.1(2) . .
C25 C24 N3 118.0(2) . .
C29 C24 N3 119.0(2) . .
C24 C25 C26 117.1(3) . .
C24 C25 C33 124.5(2) . .
C26 C25 C33 118.4(3) . .
C27 C26 C25 121.0(3) . .
C27 C26 H26 119.5 . .
C25 C26 H26 119.5 . .
C28 C27 C26 120.4(3) . .
C28 C27 H27 119.8 . .
C26 C27 H27 119.8 . .
C27 C28 C29 121.6(3) . .
C27 C28 H28 119.2 . .
C29 C28 H28 119.2 . .
C28 C29 C24 116.8(3) . .
C28 C29 C30 118.6(3) . .
C24 C29 C30 124.6(2) . .
C29 C30 C31 110.8(2) . .
C29 C30 C32 111.9(3) . .
C31 C30 C32 108.9(2) . .
C29 C30 H30 108.4 . .
C31 C30 H30 108.4 . .
C32 C30 H30 108.4 . .
C30 C31 H31A 109.5 . .
C30 C31 H31B 109.5 . .
H31A C31 H31B 109.5 . .
C30 C31 H31C 109.5 . .
H31A C31 H31C 109.5 . .
H31B C31 H31C 109.5 . .
C30 C32 H32A 109.5 . .
C30 C32 H32B 109.5 . .
H32A C32 H32B 109.5 . .
C30 C32 H32C 109.5 . .
H32A C32 H32C 109.5 . .
H32B C32 H32C 109.5 . .
C25 C33 C35 111.3(2) . .
C25 C33 C34 111.4(3) . .
C35 C33 C34 109.5(3) . .
C25 C33 H33 108.2 . .
C35 C33 H33 108.2 . .
C34 C33 H33 108.2 . .
C33 C34 H34A 109.5 . .
C33 C34 H34B 109.5 . .
H34A C34 H34B 109.5 . .
C33 C34 H34C 109.5 . .
H34A C34 H34C 109.5 . .
H34B C34 H34C 109.5 . .
C33 C35 H35A 109.5 . .
C33 C35 H35B 109.5 . .
H35A C35 H35B 109.5 . .
C33 C35 H35C 109.5 . .
H35A C35 H35C 109.5 . .
H35B C35 H35C 109.5 . .
C6T C1T C2T 118.4(4) . .
C6T C1T C7T 121.3(4) . .
C2T C1T C7T 120.4(4) . .
C1T C2T C3T 120.5(5) . .
C1T C2T H2T 119.8 . .
C3T C2T H2T 119.8 . .
C4T C3T C2T 119.9(5) . .
C4T C3T H3T 120.1 . .
C2T C3T H3T 120.1 . .
C5T C4T C3T 119.7(5) . .
C5T C4T H4T 120.1 . .
C3T C4T H4T 120.1 . .
C4T C5T C6T 120.5(5) . .
C4T C5T H5T 119.8 . .
C6T C5T H5T 119.8 . .
C1T C6T C5T 121.0(5) . .
C1T C6T H6T 119.5 . .
C5T C6T H6T 119.5 . .
C1T C7T H7TA 109.5 . .
C1T C7T H7TB 109.5 . .
H7TA C7T H7TB 109.5 . .
C1T C7T H7TC 109.5 . .
H7TA C7T H7TC 109.5 . .
H7TB C7T H7TC 109.5 . .
C6W C1W C2W 118.6(11) . .
C6W C1W C7W 120.9(12) . .
C2W C1W C7W 120.5(12) . .
C1W C2W C3W 120.6(11) . .
C1W C2W H2W 119.7 . .
C3W C2W H2W 119.7 . .
C4W C3W C2W 119.0(12) . .
C4W C3W H3W 120.5 . .
C2W C3W H3W 120.5 . .
C5W C4W C3W 119.7(12) . .
C5W C4W H4W 120.1 . .
C3W C4W H4W 120.1 . .
C4W C5W C6W 121.1(13) . .
C4W C5W H5W 119.5 . .
C6W C5W H5W 119.5 . .
C5W C6W C1W 120.9(13) . .
C5W C6W H6W 119.6 . .
C1W C6W H6W 119.6 . .
C1W C7W H7WA 109.5 . .
C1W C7W H7WB 109.5 . .
H7WA C7W H7WB 109.5 . .
C1W C7W H7WC 109.5 . .
H7WA C7W H7WC 109.5 . .
H7WB C7W H7WC 109.5 . .
C6U C1U C2U 119.3(5) . .
C6U C1U C7U 121.6(5) . .
C2U C1U C7U 119.1(6) . .
C1U C2U C3U 121.3(6) . .
C1U C2U H2U 119.3 . .
C3U C2U H2U 119.3 . .
C4U C3U C2U 117.9(7) . .
C4U C3U H3U 121.0 . .
C2U C3U H3U 121.0 . .
C3U C4U C5U 121.1(7) . .
C3U C4U H4U 119.4 . .
C5U C4U H4U 119.4 . .
C6U C5U C4U 119.3(7) . .
C6U C5U H5U 120.4 . .
C4U C5U H5U 120.4 . .
C5U C6U C1U 120.8(6) . .
C5U C6U H6U 119.6 . .
C1U C6U H6U 119.6 . .
C1U C7U H7UA 109.5 . .
C1U C7U H7UB 109.5 . .
H7UA C7U H7UB 109.5 . .
C1U C7U H7UC 109.5 . .
H7UA C7U H7UC 109.5 . .
H7UB C7U H7UC 109.5 . .
C6V C1V C2V 117.6(11) . .
C6V C1V C7V 113.3(13) . .
C2V C1V C7V 129.1(13) . .
C1V C2V C3V 117.8(12) . .
C1V C2V H2V 121.1 . .
C3V C2V H2V 121.1 . .
C4V C3V C2V 122.4(13) . .
C4V C3V H3V 118.8 . .
C2V C3V H3V 118.8 . .
C5V C4V C3V 119.5(14) . .
C5V C4V H4V 120.3 . .
C3V C4V H4V 120.3 . .
C6V C5V C4V 116.8(15) . .
C6V C5V H5V 121.6 . .
C4V C5V H5V 121.6 . .
C5V C6V C1V 125.3(13) . .
C5V C6V H6V 117.4 . .
C1V C6V H6V 117.4 . .
C1V C7V H7VA 109.5 . .
C1V C7V H7VB 109.5 . .
H7VA C7V H7VB 109.5 . .
C1V C7V H7VC 109.5 . .
H7VA C7V H7VC 109.5 . .
H7VB C7V H7VC 109.5 . .

loop_
_geom_bond_atom_site_label_1
_geom_bond_atom_site_label_2
_geom_bond_distance
_geom_bond_site_symmetry_2
Pd1 C4 2.030(2) .
Pd1 C4 2.030(2) 3_666
Pd1 Cl1 2.3166(8) .
Pd1 Cl1 2.3167(8) 3_666
N1 C2 1.344(3) .
N1 C5 1.387(3) .
N1 C12 1.453(3) .
C2 N3 1.359(3) .
C2 C6 1.476(3) .
N3 C4 1.406(3) .
N3 C24 1.454(3) .
C6 C7 1.396(4) .
C6 C11 1.402(4) .
C5 C4 1.358(4) .
C5 H5 0.9500 .
C7 C8 1.386(4) .
C7 H7 0.9500 .
C9 C10 1.376(5) .
C9 C8 1.388(5) .
C9 H9 0.9500 .
C8 H8 0.9500 .
C10 C11 1.390(4) .
C10 H10 0.9500 .
C11 H11 0.9500 .
C12 C17 1.398(4) .
C12 C13 1.405(4) .
C13 C14 1.393(4) .
C13 C21 1.523(4) .
C14 C15 1.377(4) .
C14 H14 0.9500 .
C15 C16 1.382(4) .
C15 H15 0.9500 .
C16 C17 1.402(4) .
C16 H16 0.9500 .
C17 C18 1.523(4) .
C18 C19 1.528(4) .
C18 C20 1.537(4) .
C18 H18 1.0000 .
C19 H19A 0.9800 .
C19 H19B 0.9800 .
C19 H19C 0.9800 .
C20 H20A 0.9800 .
C20 H20B 0.9800 .
C20 H20C 0.9800 .
C21 C23 1.525(5) .
C21 C22 1.531(4) .
C21 H21 1.0000 .
C22 H22A 0.9800 .
C22 H22B 0.9800 .
C22 H22C 0.9800 .
C23 H23A 0.9800 .
C23 H23B 0.9800 .
C23 H23C 0.9800 .
C24 C25 1.400(4) .
C24 C29 1.402(4) .
C25 C26 1.402(4) .
C25 C33 1.517(4) .
C26 C27 1.378(5) .
C26 H26 0.9500 .
C27 C28 1.373(5) .
C27 H27 0.9500 .
C28 C29 1.397(4) .
C28 H28 0.9500 .
C29 C30 1.512(4) .
C30 C31 1.536(4) .
C30 C32 1.538(4) .
C30 H30 1.0000 .
C31 H31A 0.9800 .
C31 H31B 0.9800 .
C31 H31C 0.9800 .
C32 H32A 0.9800 .
C32 H32B 0.9800 .
C32 H32C 0.9800 .
C33 C35 1.529(4) .
C33 C34 1.538(4) .
C33 H33 1.0000 .
C34 H34A 0.9800 .
C34 H34B 0.9800 .
C34 H34C 0.9800 .
C35 H35A 0.9800 .
C35 H35B 0.9800 .
C35 H35C 0.9800 .
C1T C6T 1.379(6) .
C1T C2T 1.390(6) .
C1T C7T 1.498(6) .
C2T C3T 1.403(6) .
C2T H2T 0.9500 .
C3T C4T 1.374(6) .
C3T H3T 0.9500 .
C4T C5T 1.371(6) .
C4T H4T 0.9500 .
C5T C6T 1.386(6) .
C5T H5T 0.9500 .
C6T H6T 0.9500 .
C7T H7TA 0.9800 .
C7T H7TB 0.9800 .
C7T H7TC 0.9800 .
C1W C6W 1.379(12) .
C1W C2W 1.380(12) .
C1W C7W 1.492(15) .
C2W C3W 1.393(12) .
C2W H2W 0.9500 .
C3W C4W 1.389(12) .
C3W H3W 0.9500 .
C4W C5W 1.358(12) .
C4W H4W 0.9500 .
C5W C6W 1.360(12) .
C5W H5W 0.9500 .
C6W H6W 0.9500 .
C7W H7WA 0.9800 .
C7W H7WB 0.9800 .
C7W H7WC 0.9800 .
C1U C6U 1.368(7) .
C1U C2U 1.375(7) .
C1U C7U 1.469(7) .
C2U C3U 1.383(7) .
C2U H2U 0.9500 .
C3U C4U 1.377(8) .
C3U H3U 0.9500 .
C4U C5U 1.385(8) .
C4U H4U 0.9500 .
C5U C6U 1.364(7) .
C5U H5U 0.9500 .
C6U H6U 0.9500 .
C7U H7UA 0.9800 .
C7U H7UB 0.9800 .
C7U H7UC 0.9800 .
C1V C6V 1.375(12) .
C1V C2V 1.377(12) .
C1V C7V 1.471(14) .
C2V C3V 1.409(12) .
C2V H2V 0.9500 .
C3V C4V 1.378(13) .
C3V H3V 0.9500 .
C4V C5V 1.375(13) .
C4V H4V 0.9500 .
C5V C6V 1.367(13) .
C5V H5V 0.9500 .
C6V H6V 0.9500 .
C7V H7VA 0.9800 .
C7V H7VB 0.9800 .
C7V H7VC 0.9800 .

loop_
_geom_torsion_atom_site_label_1
_geom_torsion_atom_site_label_2
_geom_torsion_atom_site_label_3
_geom_torsion_atom_site_label_4
_geom_torsion
C5 N1 C2 N3 1.1(3)
C12 N1 C2 N3 -175.5(3)
C5 N1 C2 C6 -177.7(3)
C12 N1 C2 C6 5.7(5)
N1 C2 N3 C4 -0.8(3)
C6 C2 N3 C4 178.0(3)
N1 C2 N3 C24 176.1(2)
C6 C2 N3 C24 -5.1(4)
N1 C2 C6 C7 142.9(3)
N3 C2 C6 C7 -35.7(4)
N1 C2 C6 C11 -38.6(4)
N3 C2 C6 C11 142.8(3)
C2 N1 C5 C4 -1.1(3)
C12 N1 C5 C4 175.9(3)
N1 C5 C4 N3 0.6(3)
N1 C5 C4 Pd1 178.17(19)
C2 N3 C4 C5 0.1(3)
C24 N3 C4 C5 -176.8(2)
C2 N3 C4 Pd1 -177.3(2)
C24 N3 C4 Pd1 5.8(4)
C11 C6 C7 C8 -1.9(4)
C2 C6 C7 C8 176.7(2)
C6 C7 C8 C9 0.7(4)
C10 C9 C8 C7 1.0(4)
C8 C9 C10 C11 -1.5(4)
C9 C10 C11 C6 0.2(4)
C7 C6 C11 C10 1.4(4)
C2 C6 C11 C10 -177.1(3)
C2 N1 C12 C17 -87.0(4)
C5 N1 C12 C17 96.8(3)
C2 N1 C12 C13 99.5(3)
C5 N1 C12 C13 -76.8(3)
C17 C12 C13 C14 1.3(4)
N1 C12 C13 C14 174.6(2)
C17 C12 C13 C21 -176.9(2)
N1 C12 C13 C21 -3.7(4)
C12 C13 C14 C15 0.2(4)
C21 C13 C14 C15 178.5(3)
C13 C14 C15 C16 -0.5(4)
C14 C15 C16 C17 -0.7(4)
C13 C12 C17 C16 -2.4(4)
N1 C12 C17 C16 -175.6(2)
C13 C12 C17 C18 175.9(2)
N1 C12 C17 C18 2.8(4)
C15 C16 C17 C12 2.1(4)
C15 C16 C17 C18 -176.3(3)
C12 C17 C18 C19 110.4(3)
C16 C17 C18 C19 -71.3(3)
C12 C17 C18 C20 -127.4(3)
C16 C17 C18 C20 50.9(4)
C14 C13 C21 C23 -68.9(4)
C12 C13 C21 C23 109.3(3)
C14 C13 C21 C22 55.0(4)
C12 C13 C21 C22 -126.8(3)
C2 N3 C24 C25 113.8(3)
C4 N3 C24 C25 -69.7(3)
C2 N3 C24 C29 -66.1(3)
C4 N3 C24 C29 110.4(3)
C29 C24 C25 C26 1.4(4)
N3 C24 C25 C26 -178.6(2)
C29 C24 C25 C33 179.9(2)
N3 C24 C25 C33 -0.1(4)
C24 C25 C26 C27 -0.3(4)
C33 C25 C26 C27 -179.0(3)
C25 C26 C27 C28 -0.3(5)
C26 C27 C28 C29 -0.1(5)
C27 C28 C29 C24 1.0(4)
C27 C28 C29 C30 -178.4(3)
C25 C24 C29 C28 -1.7(4)
N3 C24 C29 C28 178.3(2)
C25 C24 C29 C30 177.7(2)
N3 C24 C29 C30 -2.3(4)
C28 C29 C30 C31 61.9(3)
C24 C29 C30 C31 -117.5(3)
C28 C29 C30 C32 -59.8(3)
C24 C29 C30 C32 120.7(3)
C24 C25 C33 C35 -113.9(3)
C26 C25 C33 C35 64.6(4)
C24 C25 C33 C34 123.6(3)
C26 C25 C33 C34 -57.9(3)
C6T C1T C2T C3T 0.0(7)
C7T C1T C2T C3T 178.2(5)
C1T C2T C3T C4T -2.8(7)
C2T C3T C4T C5T 4.1(7)
C3T C4T C5T C6T -2.6(7)
C2T C1T C6T C5T 1.6(7)
C7T C1T C6T C5T -176.6(4)
C4T C5T C6T C1T -0.3(7)
C6W C1W C2W C3W -1.6(15)
C7W C1W C2W C3W -179.6(14)
C1W C2W C3W C4W -1.4(15)
C2W C3W C4W C5W 3(2)
C3W C4W C5W C6W -2(3)
C4W C5W C6W C1W -2(3)
C2W C1W C6W C5W 3(2)
C7W C1W C6W C5W -179.0(17)
C6U C1U C2U C3U 3.6(8)
C7U C1U C2U C3U -177.9(6)
C1U C2U C3U C4U -0.5(10)
C2U C3U C4U C5U -3.5(15)
C3U C4U C5U C6U 4.2(16)
C4U C5U C6U C1U -1.0(12)
C2U C1U C6U C5U -2.8(9)
C7U C1U C6U C5U 178.8(7)
C6V C1V C2V C3V -3.4(15)
C7V C1V C2V C3V 176.6(14)
C1V C2V C3V C4V -0.6(16)
C2V C3V C4V C5V 0(3)
C3V C4V C5V C6V 5(4)
C4V C5V C6V C1V -10(4)
C2V C1V C6V C5V 9(3)
C7V C1V C6V C5V -171(2)
